data_9005712
loop_
_publ_author_name
'Brigatti, M. F.'
'Caprilli, E.'
'Malferrari, D.'
'Medici, L.'
'Poppi, L.'

_publ_section_title
;
 Crystal structure and chemistry of trilithionite-2M2 and polylithionite-2M2
 Note: sample Lch 59a
;
_journal_name_full 'European Journal of Mineralogy'
_journal_page_first 475
_journal_page_last 481
_journal_paper_doi 10.1127/0935-1221/2005/0017-0475
_journal_volume 17
_journal_year 2005
_chemical_compound_source 'Chedeville, France'
_chemical_formula_sum
;Al2.202 Ba0.002 Cr0.002 F1.54 Fe0.026 H0.46 K0.872 Li1.522 Mn0.48 Na0.073
 O10.46 Si3.188 Ti0.006
;
_chemical_name_mineral Trilithionite
_space_group_IT_number 15
_symmetry_space_group_name_Hall '-C 2yc'
_symmetry_space_group_name_H-M 'C 1 2/c 1'
_cell_angle_alpha 90
_cell_angle_beta 99.64
_cell_angle_gamma 90
_cell_formula_units_Z 4
_cell_length_a 9.056
_cell_length_b 5.216
_cell_length_c 20.282
_cell_volume 944.514
_database_code_amcsd 0007103
_exptl_crystal_density_diffrn 2.960
_cod_original_formula_sum
;K.872 Na.073 Ba.002 Li1.522 Al2.202 Mn.48 Fe.026 Ti.006 Cr.002 Si3.188 O10.46
 (F1.54 H.46)
;
_cod_database_code 9005712

loop_
_space_group_symop_operation_xyz
x,y,z
1/2+x,1/2+y,z
x,-y,1/2+z
1/2+x,1/2-y,1/2+z
-x,y,1/2-z
1/2-x,1/2+y,1/2-z
-x,-y,-z
1/2-x,1/2-y,-z

loop_
_atom_site_aniso_label
_atom_site_aniso_U_11
_atom_site_aniso_U_22
_atom_site_aniso_U_33
_atom_site_aniso_U_12
_atom_site_aniso_U_13
_atom_site_aniso_U_23
KA 0.02870 0.02890 0.02900 0.00000 0.00410 0.00000
NaA 0.02870 0.02890 0.02900 0.00000 0.00410 0.00000
BaA 0.02870 0.02890 0.02900 0.00000 0.00410 0.00000
LiM1 0.02000 0.03400 0.02800 0.01100 0.00600 -0.00600
AlM2 0.01380 0.01220 0.01500 0.00000 0.00380 -0.00100
LiM2 0.01380 0.01220 0.01500 0.00000 0.00380 -0.00100
MnM2 0.01380 0.01220 0.01500 0.00000 0.00380 -0.00100
Fe2+M2 0.01380 0.01220 0.01500 0.00000 0.00380 -0.00100
TiM2 0.01380 0.01220 0.01500 0.00000 0.00380 -0.00100
Cr3+M2 0.01380 0.01220 0.01500 0.00000 0.00380 -0.00100
SiT1 0.01390 0.01230 0.01400 0.00180 0.00210 0.00010
AlT1 0.01390 0.01230 0.01400 0.00180 0.00210 0.00010
SiT2 0.01150 0.01330 0.01330 0.00130 0.00360 0.00000
AlT2 0.01150 0.01330 0.01330 0.00130 0.00360 0.00000
O1 0.01920 0.02130 0.01500 0.00240 0.00160 0.00070
O2 0.02230 0.02240 0.01510 -0.00140 0.00110 0.00010
O3 0.02840 0.01950 0.02130 0.00680 0.00770 0.00050
O4 0.01890 0.03780 0.02570 -0.00080 0.00250 -0.00340
O5 0.02440 0.01960 0.02490 -0.00470 -0.00080 0.00350
F 0.02960 0.04380 0.02120 0.01370 0.00620 -0.00040
O-H 0.02960 0.04380 0.02120 0.01370 0.00620 -0.00040

loop_
_atom_site_label
_atom_site_fract_x
_atom_site_fract_y
_atom_site_fract_z
_atom_site_occupancy
_atom_site_U_iso_or_equiv
_atom_site_type_symbol
_atom_site_attached_hydrogens
KA 0.00000 0.09290 0.25000 0.87200 0.02890 K 0
NaA 0.00000 0.09290 0.25000 0.07300 0.02890 Na 0
BaA 0.00000 0.09290 0.25000 0.00200 0.02890 Ba 0
LiM1 0.25000 0.75000 0.00000 1.00000 0.02700 Li 0
AlM2 0.08478 0.25480 0.00005 0.69500 0.01350 Al 0
LiM2 0.08478 0.25480 0.00005 0.26100 0.01350 Li 0
MnM2 0.08478 0.25480 0.00005 0.24000 0.01350 Mn 0
Fe2+M2 0.08478 0.25480 0.00005 0.01300 0.01350 Fe 0
TiM2 0.08478 0.25480 0.00005 0.00300 0.01350 Ti 0
Cr3+M2 0.08478 0.25480 0.00005 0.00100 0.01350 Cr 0
SiT1 0.12577 0.58610 0.13434 0.79700 0.01340 Si 0
AlT1 0.12577 0.58610 0.13434 0.20300 0.01340 Al 0
SiT2 0.29499 0.09330 0.13432 0.79700 0.01250 Si 0
AlT2 0.29499 0.09330 0.13432 0.20300 0.01250 Al 0
O1 0.08850 0.57080 0.05271 1.00000 0.01860 O 0
O2 0.26840 0.11150 0.05309 1.00000 0.02020 O 0
O3 0.20330 0.31920 0.16694 1.00000 0.02270 O 0
O4 0.47330 0.13020 0.16629 1.00000 0.02760 O 0
O5 0.24340 0.81990 0.16143 1.00000 0.02350 O 0
F 0.94910 0.06990 0.04940 0.77000 0.03130 F 0
O-H 0.94910 0.06990 0.04940 0.23000 0.03130 O 1

loop_
_cod_changelog_entry_id
_cod_changelog_entry_author
_cod_changelog_entry_date
_cod_changelog_entry_text
1
;cod-tools version 3.8.0
Id: cif_guess_AMCSD_atom_types 9581 2023-05-17 12:35:41Z saulius
;
2023-05-18T11:39:39+03:00
;Derived atom types and hydrogen counts
from atom names that follow the AMCSD naming convention
(Wat == water, O-H == hydroxyl).
;
2
;cod-tools version 3.10.1
Id: cif_fix_AMCSD_aniso_labels 10200 2024-08-01 14:09:44Z saulius
;
2024-08-02T12:21:01+03:00
;Changed the following '_atom_site_aniso_label' values:
'OH' -> 'O-H'
;

loop_
_cod_related_entry_id
_cod_related_entry_database
_cod_related_entry_code
1 AMCSD 0007103
